data_7135497
loop_
_publ_author_name
'Meena, Shivam A.'
'Thakur, Deepika'
'Tripathi, Surya P.'
'Ranjan, Rahul'
'Verma, Akhilesh K.'

_publ_section_title
;
 Photocatalytic oxidative cyclopropanation of aza-1,6-enynes: construction
 of 3-aza-bicyclo[3.1.0]hexane derivatives.
;
_journal_issue 8
_journal_name_full 'Chemical communications (Cambridge, England)'
_journal_page_first 2641
_journal_page_last 2645
_journal_paper_doi 10.1039/d5cc04935k
_journal_volume 62
_journal_year 2026
_chemical_formula_moiety 'C25 H19 N O3 S'
_chemical_formula_sum 'C25 H19 N O3 S'
_chemical_formula_weight 413.47
_space_group_crystal_system monoclinic
_space_group_IT_number 14
_space_group_name_Hall '-P 2ybc'
_space_group_name_H-M_alt 'P 1 21/c 1'
_atom_sites_solution_hydrogens geom
_atom_sites_solution_primary dual
_audit_creation_date 2025-06-10
_audit_creation_method
;
Olex2 1.5
(compiled 2023.03.06 svn.rbb2c1857 for OlexSys, GUI svn.r6748)
;
_audit_update_record
;
2025-06-10 deposited with the CCDC.	2025-12-17 downloaded from the CCDC.
;
_cell_angle_alpha 90
_cell_angle_beta 138.05(4)
_cell_angle_gamma 90
_cell_formula_units_Z 4
_cell_length_a 29.481(5)
_cell_length_b 6.8544(3)
_cell_length_c 15.489(3)
_cell_measurement_reflns_used 5795
_cell_measurement_temperature 293(2)
_cell_measurement_theta_max 27.5720
_cell_measurement_theta_min 2.0460
_cell_volume 2092.3(17)
_computing_cell_refinement 'CrysAlisPro 1.171.42.49 (Rigaku OD, 2022)'
_computing_data_collection 'CrysAlisPro 1.171.42.49 (Rigaku OD, 2022)'
_computing_data_reduction 'CrysAlisPro 1.171.42.49 (Rigaku OD, 2022)'
_computing_molecular_graphics 'Olex2 1.5 (Dolomanov et al., 2009)'
_computing_publication_material 'Olex2 1.5 (Dolomanov et al., 2009)'
_computing_structure_refinement 'SHELXL 2016/4 (Sheldrick, 2015)'
_computing_structure_solution 'SHELXT 2014/5 (Sheldrick, 2014)'
_diffrn_ambient_temperature 293(2)
_diffrn_detector 'Hybrid Pixel Array Detector'
_diffrn_detector_area_resol_mean 10.0000
_diffrn_detector_type HyPix
_diffrn_measured_fraction_theta_full 0.996
_diffrn_measured_fraction_theta_max 0.996
_diffrn_measurement_details
;
List of Runs (angles in degrees, time in seconds):

  # Type    Start    End  Width  t~exp~   \w     \q     \k     \f   Frames
#--------------------------------------------------------------------------
  1  \w    -77.00   5.00   0.50    3.00    --   -5.22 -43.00  29.00  164
  2  \w    -23.00  11.00   0.50    3.00    --   -5.22 -99.00 -30.00   68
  3  \w    -23.00   2.00   0.50    3.00    --   -5.22 -99.00 -60.00   50
  4  \w    -19.00  67.00   0.50    3.00    --   -5.22  43.00-178.00  172
  5  \w     43.00  69.00   0.50    3.00    --    6.31  43.00-178.00   52
  6  \w     14.00  39.00   0.50    3.00    --    6.31  43.00-178.00   50
;
_diffrn_measurement_device 'four-circle diffractometer'
_diffrn_measurement_device_type 'XtaLAB Synergy, Single source at home/near, HyPix'
_diffrn_measurement_method '\w scans'
_diffrn_orient_matrix_type 'CrysAlisPro convention (1999,Acta A55,543-557)'
_diffrn_orient_matrix_UB_11 0.0331938000
_diffrn_orient_matrix_UB_12 -0.0137061000
_diffrn_orient_matrix_UB_13 0.0337990000
_diffrn_orient_matrix_UB_21 -0.0488276000
_diffrn_orient_matrix_UB_22 0.0530831000
_diffrn_orient_matrix_UB_23 -0.0075835000
_diffrn_orient_matrix_UB_31 -0.0346865000
_diffrn_orient_matrix_UB_32 -0.0877900000
_diffrn_orient_matrix_UB_33 -0.0098407000
_diffrn_radiation_monochromator mirror
_diffrn_radiation_probe x-ray
_diffrn_radiation_type 'Mo K\a'
_diffrn_radiation_wavelength 0.71073
_diffrn_reflns_av_R_equivalents 0.0527
_diffrn_reflns_av_unetI/netI 0.0531
_diffrn_reflns_Laue_measured_fraction_full 0.996
_diffrn_reflns_Laue_measured_fraction_max 0.996
_diffrn_reflns_limit_h_max 29
_diffrn_reflns_limit_h_min -36
_diffrn_reflns_limit_k_max 7
_diffrn_reflns_limit_k_min -8
_diffrn_reflns_limit_l_max 19
_diffrn_reflns_limit_l_min -15
_diffrn_reflns_number 17563
_diffrn_reflns_point_group_measured_fraction_full 0.996
_diffrn_reflns_point_group_measured_fraction_max 0.996
_diffrn_reflns_theta_full 25.242
_diffrn_reflns_theta_max 26.369
_diffrn_reflns_theta_min 2.067
_diffrn_source 'micro-focus sealed X-ray tube'
_diffrn_source_type 'PhotonJet (Mo) X-ray Source'
_exptl_absorpt_coefficient_mu 0.181
_exptl_absorpt_correction_T_max 1.00000
_exptl_absorpt_correction_T_min 0.91493
_exptl_absorpt_correction_type multi-scan
_exptl_absorpt_process_details
;
CrysAlisPro 1.171.42.49 (Rigaku Oxford Diffraction, 2022)
Empirical absorption correction using spherical harmonics,
implemented in SCALE3 ABSPACK scaling algorithm.
;
_exptl_crystal_density_diffrn 1.313
_exptl_crystal_description block
_exptl_crystal_F_000 864
_refine_diff_density_max 1.738
_refine_diff_density_min -0.289
_refine_diff_density_rms 0.121
_refine_ls_extinction_method none
_refine_ls_goodness_of_fit_ref 1.297
_refine_ls_hydrogen_treatment constr
_refine_ls_matrix_type full
_refine_ls_number_parameters 272
_refine_ls_number_reflns 4266
_refine_ls_number_restraints 0
_refine_ls_restrained_S_all 1.297
_refine_ls_R_factor_all 0.1557
_refine_ls_R_factor_gt 0.1225
_refine_ls_shift/su_max 0.000
_refine_ls_shift/su_mean 0.000
_refine_ls_structure_factor_coef Fsqd
_refine_ls_weighting_details 'w=1/[\s^2^(Fo^2^)+(0.2000P)^2^] where P=(Fo^2^+2Fc^2^)/3'
_refine_ls_weighting_scheme calc
_refine_ls_wR_factor_gt 0.3044
_refine_ls_wR_factor_ref 0.3454
_reflns_Friedel_coverage 0.000
_reflns_number_gt 2783
_reflns_number_total 4266
_reflns_threshold_expression 'I > 2\s(I)'
_cod_data_source_file d5cc04935k2.cif
_cod_data_source_block smt-788p-r_auto
_cod_original_cell_volume 2092.4(11)
_cod_database_code 7135497
_shelx_shelxl_version_number 2016/4
_chemical_oxdiff_formula 'C H N O'
_chemical_oxdiff_usercomment 09-06-2025
_shelx_space_group_comment
;
The symmetry employed for this shelxl refinement is uniquely defined
by the following loop, which should always be used as a source of
symmetry information in preference to the above space-group names.
They are only intended as comments.
;
_olex2_refinement_description
;
1. Fixed Uiso
 At 1.2 times of:
  All C(H) groups, All C(H,H) groups
 At 1.5 times of:
  All C(H,H,H) groups
2.a Secondary CH2 refined with riding coordinates:
 C00M(H00B,H00C)
2.b Aromatic/amide H refined with riding coordinates:
 C007(H007), C00A(H00A), C00F(H00F), C00H(H00H), C00I(H00I), C00J(H00J),
 C00L(H00L), C00O(H00O), C00P(H00P), C00Q(H00Q), C00R(H00R), C00S(H00S),
 C00T(H00T), C00U(H00U)
2.c Idealised Me refined as rotating group:
 C00N(H00D,H00E,H00G)
;
_olex2_submission_special_instructions 'No special instructions were received'
_oxdiff_exptl_absorpt_empirical_details
;
Empirical correction (ABSPACK) includes:
- Absorption correction using spherical harmonics
- Frame scaling
;
_oxdiff_exptl_absorpt_empirical_full_max 1.307
_oxdiff_exptl_absorpt_empirical_full_min 0.693

loop_
_space_group_symop_operation_xyz
'x, y, z'
'-x, y+1/2, -z+1/2'
'-x, -y, -z'
'x, -y-1/2, z-1/2'

loop_
_atom_site_label
_atom_site_type_symbol
_atom_site_fract_x
_atom_site_fract_y
_atom_site_fract_z
_atom_site_U_iso_or_equiv
_atom_site_adp_type
_atom_site_occupancy
_atom_site_site_symmetry_order
_atom_site_calc_flag
_atom_site_refinement_flags_posn
_atom_site_refinement_flags_adp
_atom_site_refinement_flags_occupancy
_atom_site_disorder_assembly
_atom_site_disorder_group
S01 S 0.37488(6) 0.76808(18) 0.82177(11) 0.0675(5) Uani 1 1 d . . . . .
O002 O 0.17113(15) 0.8031(5) 0.5397(3) 0.0593(8) Uani 1 1 d . . . . .
O003 O 0.30168(16) 0.5098(4) 0.5203(3) 0.0624(9) Uani 1 1 d . . . . .
N004 N 0.24809(14) 0.6415(4) 0.5628(3) 0.0431(8) Uani 1 1 d . . . . .
C005 C 0.19994(18) 0.7825(5) 0.5128(4) 0.0416(9) Uani 1 1 d . . . . .
O006 O 0.12527(19) 1.1798(5) 0.2934(4) 0.0936(14) Uani 1 1 d . . . . .
C007 C 0.5080(2) 0.7550(6) 1.0557(5) 0.0538(11) Uani 1 1 d . . . . .
H007 H 0.515860 0.725893 1.009106 0.065 Uiso 1 1 calc R U . . .
C008 C 0.26635(18) 0.6350(6) 0.5020(4) 0.0455(9) Uani 1 1 d . . . . .
C009 C 0.27251(18) 0.5087(5) 0.6619(4) 0.0412(9) Uani 1 1 d . . . . .
C00A C 0.3163(2) 0.2602(5) 0.8519(5) 0.0502(10) Uani 1 1 d . . . . .
H00A H 0.330915 0.175386 0.915635 0.060 Uiso 1 1 calc R U . . .
C00B C 0.0637(2) 0.8847(7) 0.2199(4) 0.0539(10) Uani 1 1 d . . . . .
C00C C 0.4430(2) 0.7812(6) 0.9924(4) 0.0521(11) Uani 1 1 d . . . . .
C00D C 0.2350(2) 0.8057(7) 0.4132(4) 0.0505(10) Uani 1 1 d . . . . .
C00E C 0.19270(19) 0.9075(5) 0.4228(4) 0.0463(9) Uani 1 1 d . . . . .
C00F C 0.2583(2) 0.2218(6) 0.7257(5) 0.0583(12) Uani 1 1 d . . . . .
H00F H 0.233002 0.111921 0.704047 0.070 Uiso 1 1 calc R U . . .
C00G C 0.33236(18) 0.5525(5) 0.7913(4) 0.0447(9) Uani 1 1 d . . . . .
C00H C 0.3534(2) 0.4256(6) 0.8856(4) 0.0531(10) Uani 1 1 d . . . . .
H00H H 0.392937 0.452044 0.972172 0.064 Uiso 1 1 calc R U . . .
C00I C 0.2361(2) 0.3428(5) 0.6284(4) 0.0522(10) Uani 1 1 d . . . . .
H00I H 0.197330 0.312300 0.542081 0.063 Uiso 1 1 calc R U . . .
C00J C 0.5620(2) 0.7717(7) 1.1886(5) 0.0693(14) Uani 1 1 d . . . . .
H00J H 0.605892 0.747053 1.231386 0.083 Uiso 1 1 calc R U . . .
C00K C 0.1259(2) 1.0071(6) 0.3097(4) 0.0553(11) Uani 1 1 d . . . . .
C00L C 0.0646(2) 0.6823(7) 0.2177(5) 0.0735(15) Uani 1 1 d . . . . .
H00L H 0.105484 0.614522 0.274546 0.088 Uiso 1 1 calc R U . . .
C00M C 0.2578(2) 1.0001(6) 0.4853(5) 0.0604(12) Uani 1 1 d . . . . .
H00B H 0.296092 0.997588 0.578879 0.073 Uiso 1 1 calc R U . . .
H00C H 0.254632 1.116286 0.445378 0.073 Uiso 1 1 calc R U . . .
C00N C 0.2149(3) 0.7847(8) 0.2923(5) 0.0632(12) Uani 1 1 d . . . . .
H00D H 0.254199 0.754834 0.313891 0.095 Uiso 1 1 calc R U . . .
H00E H 0.195092 0.904486 0.244430 0.095 Uiso 1 1 calc R U . . .
H00G H 0.182355 0.681111 0.240882 0.095 Uiso 1 1 calc R U . . .
C00O C 0.4320(2) 0.8363(7) 1.0634(5) 0.0658(13) Uani 1 1 d . . . . .
H00O H 0.388292 0.861906 1.021025 0.079 Uiso 1 1 calc R U . . .
C00P C 0.4868(3) 0.8521(7) 1.1968(6) 0.0732(14) Uani 1 1 d . . . . .
H00P H 0.480021 0.881456 1.245232 0.088 Uiso 1 1 calc R U . . .
C00Q C 0.5513(3) 0.8236(9) 1.2562(5) 0.0769(15) Uani 1 1 d . . . . .
H00Q H 0.588298 0.840526 1.345086 0.092 Uiso 1 1 calc R U . . .
C00R C 0.0017(3) 0.9773(8) 0.1326(6) 0.090(2) Uani 1 1 d . . . . .
H00R H 0.000238 1.112846 0.133048 0.108 Uiso 1 1 calc R U . . .
C00S C -0.0579(3) 0.8749(11) 0.0454(7) 0.105(2) Uani 1 1 d . . . . .
H00S H -0.099130 0.940526 -0.014579 0.126 Uiso 1 1 calc R U . . .
C00T C 0.0035(3) 0.5837(9) 0.1294(7) 0.105(3) Uani 1 1 d . . . . .
H00T H 0.003669 0.448193 0.127108 0.127 Uiso 1 1 calc R U . . .
C00U C -0.0564(3) 0.6784(10) 0.0467(7) 0.110(3) Uani 1 1 d . . . . .
H00U H -0.096718 0.608042 -0.009610 0.131 Uiso 1 1 calc R U . . .

loop_
_atom_site_aniso_label
_atom_site_aniso_U_11
_atom_site_aniso_U_22
_atom_site_aniso_U_33
_atom_site_aniso_U_23
_atom_site_aniso_U_13
_atom_site_aniso_U_12
S01 0.0532(7) 0.0743(8) 0.0353(7) 0.0062(4) 0.0210(6) -0.0188(5)
O002 0.0564(17) 0.0885(19) 0.0489(18) 0.0094(15) 0.0439(16) 0.0175(15)
O003 0.068(2) 0.0724(19) 0.068(2) 0.0042(15) 0.0565(19) 0.0129(14)
N004 0.0415(16) 0.0519(17) 0.0371(17) 0.0035(12) 0.0296(15) 0.0068(12)
C005 0.0374(19) 0.056(2) 0.0298(19) -0.0035(14) 0.0244(17) 0.0022(14)
O006 0.082(3) 0.054(2) 0.082(3) 0.0152(17) 0.042(2) 0.0082(16)
C007 0.045(2) 0.061(2) 0.047(3) -0.0080(16) 0.032(2) -0.0048(15)
C008 0.0434(19) 0.059(2) 0.044(2) -0.0052(16) 0.0353(19) -0.0045(15)
C009 0.043(2) 0.0455(19) 0.041(2) 0.0033(14) 0.0333(19) 0.0055(13)
C00A 0.062(3) 0.043(2) 0.053(3) 0.0096(15) 0.045(2) 0.0092(15)
C00B 0.041(2) 0.071(3) 0.037(2) 0.0066(17) 0.0254(18) 0.0048(17)
C00C 0.040(2) 0.056(2) 0.038(2) -0.0014(16) 0.0221(19) -0.0040(15)
C00D 0.045(2) 0.071(2) 0.042(2) -0.0012(18) 0.0340(19) -0.0034(17)
C00E 0.051(2) 0.0487(19) 0.040(2) 0.0005(15) 0.0344(19) -0.0006(15)
C00F 0.063(3) 0.052(2) 0.060(3) 0.0041(18) 0.045(3) -0.0023(17)
C00G 0.0420(19) 0.0485(18) 0.041(2) 0.0035(15) 0.0298(18) 0.0010(14)
C00H 0.052(2) 0.061(2) 0.040(2) 0.0075(17) 0.033(2) 0.0054(17)
C00I 0.057(2) 0.047(2) 0.052(2) -0.0072(16) 0.040(2) -0.0052(16)
C00J 0.040(2) 0.084(3) 0.050(3) -0.008(2) 0.023(2) 0.0011(18)
C00K 0.059(3) 0.051(2) 0.051(3) 0.0085(16) 0.039(2) 0.0099(16)
C00L 0.051(2) 0.063(3) 0.059(3) -0.001(2) 0.027(2) 0.003(2)
C00M 0.062(3) 0.061(2) 0.051(3) -0.0012(18) 0.039(2) -0.0087(18)
C00N 0.066(3) 0.092(3) 0.048(3) 0.003(2) 0.047(3) 0.001(2)
C00O 0.059(3) 0.065(3) 0.067(3) 0.007(2) 0.045(3) 0.0100(19)
C00P 0.090(4) 0.072(3) 0.071(3) -0.012(2) 0.064(3) -0.004(2)
C00Q 0.059(3) 0.091(3) 0.046(3) -0.016(2) 0.029(3) -0.007(2)
C00R 0.056(3) 0.072(3) 0.090(4) 0.023(3) 0.039(3) 0.011(2)
C00S 0.040(3) 0.119(5) 0.085(4) 0.025(4) 0.025(3) 0.006(3)
C00T 0.063(3) 0.067(3) 0.109(5) -0.015(3) 0.041(4) -0.015(2)
C00U 0.053(3) 0.101(5) 0.085(5) -0.002(4) 0.025(3) -0.017(3)

loop_
_atom_type_symbol
_atom_type_description
_atom_type_scat_dispersion_real
_atom_type_scat_dispersion_imag
_atom_type_scat_source
C C 0.0033 0.0016 'International Tables Vol C Tables 4.2.6.8 and 6.1.1.4'
H H 0.0000 0.0000 'International Tables Vol C Tables 4.2.6.8 and 6.1.1.4'
N N 0.0061 0.0033 'International Tables Vol C Tables 4.2.6.8 and 6.1.1.4'
O O 0.0106 0.0060 'International Tables Vol C Tables 4.2.6.8 and 6.1.1.4'
S S 0.1246 0.1234 'International Tables Vol C Tables 4.2.6.8 and 6.1.1.4'

loop_
_geom_angle_atom_site_label_1
_geom_angle_atom_site_label_2
_geom_angle_atom_site_label_3
_geom_angle
_geom_angle_site_symmetry_1
_geom_angle_site_symmetry_3
_geom_angle_publ_flag
C00G S01 C00C 103.5(2) . . ?
C005 N004 C008 113.4(3) . . ?
C005 N004 C009 122.1(3) . . ?
C008 N004 C009 124.4(3) . . ?
O002 C005 N004 125.8(4) . . ?
O002 C005 C00E 127.1(3) . . ?
N004 C005 C00E 107.1(3) . . ?
C00C C007 H007 119.8 . . ?
C00C C007 C00J 120.4(5) . . ?
C00J C007 H007 119.8 . . ?
O003 C008 N004 124.3(4) . . ?
O003 C008 C00D 127.4(4) . . ?
N004 C008 C00D 108.3(3) . . ?
C00G C009 N004 119.4(3) . . ?
C00I C009 N004 119.4(4) . . ?
C00I C009 C00G 121.2(4) . . ?
C00F C00A H00A 120.1 . . ?
C00F C00A C00H 119.9(4) . . ?
C00H C00A H00A 120.1 . . ?
C00L C00B C00K 123.7(4) . . ?
C00R C00B C00K 118.2(4) . . ?
C00R C00B C00L 118.1(4) . . ?
C007 C00C S01 119.6(4) . . ?
C007 C00C C00O 119.2(4) . . ?
C00O C00C S01 121.0(3) . . ?
C008 C00D C00E 104.9(3) . . ?
C008 C00D C00M 111.9(4) . . ?
C00E C00D C00M 58.7(3) . . ?
C00N C00D C008 118.5(4) . . ?
C00N C00D C00E 125.0(4) . . ?
C00N C00D C00M 123.2(4) . . ?
C005 C00E C00D 105.4(3) . . ?
C005 C00E C00K 119.6(3) . . ?
C00K C00E C00D 123.1(4) . . ?
C00M C00E C005 114.1(4) . . ?
C00M C00E C00D 60.8(3) . . ?
C00M C00E C00K 119.6(4) . . ?
C00A C00F H00F 119.3 . . ?
C00A C00F C00I 121.4(4) . . ?
C00I C00F H00F 119.3 . . ?
C009 C00G S01 116.9(3) . . ?
C00H C00G S01 124.9(3) . . ?
C00H C00G C009 118.2(3) . . ?
C00A C00H C00G 120.6(4) . . ?
C00A C00H H00H 119.7 . . ?
C00G C00H H00H 119.7 . . ?
C009 C00I C00F 118.7(4) . . ?
C009 C00I H00I 120.7 . . ?
C00F C00I H00I 120.7 . . ?
C007 C00J H00J 119.9 . . ?
C00Q C00J C007 120.1(5) . . ?
C00Q C00J H00J 119.9 . . ?
O006 C00K C00B 122.7(4) . . ?
O006 C00K C00E 119.3(4) . . ?
C00B C00K C00E 117.9(3) . . ?
C00B C00L H00L 120.7 . . ?
C00T C00L C00B 118.6(5) . . ?
C00T C00L H00L 120.7 . . ?
C00D C00M H00B 117.7 . . ?
C00D C00M H00C 117.7 . . ?
C00E C00M C00D 60.5(3) . . ?
C00E C00M H00B 117.7 . . ?
C00E C00M H00C 117.7 . . ?
H00B C00M H00C 114.8 . . ?
C00D C00N H00D 109.5 . . ?
C00D C00N H00E 109.5 . . ?
C00D C00N H00G 109.5 . . ?
H00D C00N H00E 109.5 . . ?
H00D C00N H00G 109.5 . . ?
H00E C00N H00G 109.5 . . ?
C00C C00O H00O 120.2 . . ?
C00P C00O C00C 119.7(4) . . ?
C00P C00O H00O 120.2 . . ?
C00O C00P H00P 120.6 . . ?
C00Q C00P C00O 118.8(5) . . ?
C00Q C00P H00P 120.6 . . ?
C00J C00Q C00P 121.6(5) . . ?
C00J C00Q H00Q 119.2 . . ?
C00P C00Q H00Q 119.2 . . ?
C00B C00R H00R 119.2 . . ?
C00S C00R C00B 121.6(6) . . ?
C00S C00R H00R 119.2 . . ?
C00R C00S H00S 120.2 . . ?
C00U C00S C00R 119.7(5) . . ?
C00U C00S H00S 120.2 . . ?
C00L C00T H00T 119.1 . . ?
C00U C00T C00L 121.9(6) . . ?
C00U C00T H00T 119.1 . . ?
C00S C00U H00U 120.0 . . ?
C00T C00U C00S 120.1(5) . . ?
C00T C00U H00U 120.0 . . ?

loop_
_geom_bond_atom_site_label_1
_geom_bond_atom_site_label_2
_geom_bond_distance
_geom_bond_site_symmetry_2
_geom_bond_publ_flag
S01 C00C 1.769(5) . ?
S01 C00G 1.760(4) . ?
O002 C005 1.200(5) . ?
O003 C008 1.209(5) . ?
N004 C005 1.383(5) . ?
N004 C008 1.390(5) . ?
N004 C009 1.436(5) . ?
C005 C00E 1.510(6) . ?
O006 C00K 1.208(5) . ?
C007 H007 0.9300 . ?
C007 C00C 1.367(6) . ?
C007 C00J 1.381(7) . ?
C008 C00D 1.492(6) . ?
C009 C00G 1.400(6) . ?
C009 C00I 1.372(5) . ?
C00A H00A 0.9300 . ?
C00A C00F 1.357(7) . ?
C00A C00H 1.381(6) . ?
C00B C00K 1.485(6) . ?
C00B C00L 1.389(7) . ?
C00B C00R 1.378(6) . ?
C00C C00O 1.409(7) . ?
C00D C00E 1.531(6) . ?
C00D C00M 1.536(6) . ?
C00D C00N 1.491(7) . ?
C00E C00K 1.510(6) . ?
C00E C00M 1.503(6) . ?
C00F H00F 0.9300 . ?
C00F C00I 1.386(6) . ?
C00G C00H 1.387(6) . ?
C00H H00H 0.9300 . ?
C00I H00I 0.9300 . ?
C00J H00J 0.9300 . ?
C00J C00Q 1.349(9) . ?
C00L H00L 0.9300 . ?
C00L C00T 1.382(7) . ?
C00M H00B 0.9700 . ?
C00M H00C 0.9700 . ?
C00N H00D 0.9600 . ?
C00N H00E 0.9600 . ?
C00N H00G 0.9600 . ?
C00O H00O 0.9300 . ?
C00O C00P 1.388(8) . ?
C00P H00P 0.9300 . ?
C00P C00Q 1.378(8) . ?
C00Q H00Q 0.9300 . ?
C00R H00R 0.9300 . ?
C00R C00S 1.368(8) . ?
C00S H00S 0.9300 . ?
C00S C00U 1.347(10) . ?
C00T H00T 0.9300 . ?
C00T C00U 1.346(9) . ?
C00U H00U 0.9300 . ?

loop_
_geom_torsion_atom_site_label_1
_geom_torsion_atom_site_label_2
_geom_torsion_atom_site_label_3
_geom_torsion_atom_site_label_4
_geom_torsion
_geom_torsion_site_symmetry_1
_geom_torsion_site_symmetry_2
_geom_torsion_site_symmetry_3
_geom_torsion_site_symmetry_4
_geom_torsion_publ_flag
S01 C00C C00O C00P -177.7(4) . . . . ?
S01 C00G C00H C00A 179.6(3) . . . . ?
O002 C005 C00E C00D -174.6(4) . . . . ?
O002 C005 C00E C00K -30.5(6) . . . . ?
O002 C005 C00E C00M 120.9(5) . . . . ?
O003 C008 C00D C00E 176.8(4) . . . . ?
O003 C008 C00D C00M -121.4(5) . . . . ?
O003 C008 C00D C00N 31.6(6) . . . . ?
N004 C005 C00E C00D 7.3(4) . . . . ?
N004 C005 C00E C00K 151.4(3) . . . . ?
N004 C005 C00E C00M -57.1(4) . . . . ?
N004 C008 C00D C00E -3.2(4) . . . . ?
N004 C008 C00D C00M 58.6(4) . . . . ?
N004 C008 C00D C00N -148.3(4) . . . . ?
N004 C009 C00G S01 -1.9(5) . . . . ?
N004 C009 C00G C00H 177.5(3) . . . . ?
N004 C009 C00I C00F -176.4(4) . . . . ?
C005 N004 C008 O003 -171.5(4) . . . . ?
C005 N004 C008 C00D 8.5(4) . . . . ?
C005 N004 C009 C00G -95.2(4) . . . . ?
C005 N004 C009 C00I 83.6(4) . . . . ?
C005 C00E C00K O006 129.0(5) . . . . ?
C005 C00E C00K C00B -53.4(5) . . . . ?
C005 C00E C00M C00D 94.8(4) . . . . ?
C007 C00C C00O C00P -3.7(7) . . . . ?
C007 C00J C00Q C00P 3.2(9) . . . . ?
C008 N004 C005 O002 171.8(4) . . . . ?
C008 N004 C005 C00E -10.0(4) . . . . ?
C008 N004 C009 C00G 89.1(4) . . . . ?
C008 N004 C009 C00I -92.1(4) . . . . ?
C008 C00D C00E C005 -2.5(4) . . . . ?
C008 C00D C00E C00K -145.0(4) . . . . ?
C008 C00D C00E C00M 106.9(4) . . . . ?
C008 C00D C00M C00E -94.6(4) . . . . ?
C009 N004 C005 O002 -4.3(6) . . . . ?
C009 N004 C005 C00E 173.8(3) . . . . ?
C009 N004 C008 O003 4.6(6) . . . . ?
C009 N004 C008 C00D -175.5(3) . . . . ?
C009 C00G C00H C00A 0.2(6) . . . . ?
C00A C00F C00I C009 -2.6(7) . . . . ?
C00B C00L C00T C00U -0.4(12) . . . . ?
C00B C00R C00S C00U 2.2(12) . . . . ?
C00C S01 C00G C009 176.1(3) . . . . ?
C00C S01 C00G C00H -3.3(4) . . . . ?
C00C C007 C00J C00Q -3.4(8) . . . . ?
C00C C00O C00P C00Q 3.5(7) . . . . ?
C00D C00E C00K O006 -93.6(6) . . . . ?
C00D C00E C00K C00B 84.1(5) . . . . ?
C00F C00A C00H C00G -0.5(7) . . . . ?
C00G S01 C00C C007 111.2(3) . . . . ?
C00G S01 C00C C00O -74.9(4) . . . . ?
C00G C009 C00I C00F 2.4(6) . . . . ?
C00H C00A C00F C00I 1.7(7) . . . . ?
C00I C009 C00G S01 179.3(3) . . . . ?
C00I C009 C00G C00H -1.2(6) . . . . ?
C00J C007 C00C S01 177.7(4) . . . . ?
C00J C007 C00C C00O 3.6(6) . . . . ?
C00K C00B C00L C00T -179.8(6) . . . . ?
C00K C00B C00R C00S 178.9(6) . . . . ?
C00K C00E C00M C00D -113.7(4) . . . . ?
C00L C00B C00K O006 163.8(6) . . . . ?
C00L C00B C00K C00E -13.7(7) . . . . ?
C00L C00B C00R C00S -0.3(10) . . . . ?
C00L C00T C00U C00S 2.3(14) . . . . ?
C00M C00D C00E C005 -109.4(4) . . . . ?
C00M C00D C00E C00K 108.2(4) . . . . ?
C00M C00E C00K O006 -20.9(7) . . . . ?
C00M C00E C00K C00B 156.7(4) . . . . ?
C00N C00D C00E C005 139.7(4) . . . . ?
C00N C00D C00E C00K -2.8(6) . . . . ?
C00N C00D C00E C00M -110.9(5) . . . . ?
C00N C00D C00M C00E 113.9(5) . . . . ?
C00O C00P C00Q C00J -3.2(8) . . . . ?
C00R C00B C00K O006 -15.3(8) . . . . ?
C00R C00B C00K C00E 167.1(5) . . . . ?
C00R C00B C00L C00T -0.6(9) . . . . ?
C00R C00S C00U C00T -3.1(13) . . . . ?
